data_1566307
loop_
_publ_author_name
'Moussa Slimane, Nabila'
'Benarous, Nesrine'
'Bougueria, Hassiba'
'Cherouana, Aouatef'

_publ_section_title
;
 2-Hydroxybenzenaminium acetate
;
_journal_coeditor_code VM4050
_journal_issue 2
_journal_name_full IUCrData
_journal_page_first x220112
_journal_paper_doi 10.1107/S2414314622001122
_journal_volume 7
_journal_year 2022
_chemical_formula_iupac 'C6 H8 N O +, C2 H3 O2 -'
_chemical_formula_moiety 'C6 H8 N O +, C2 H3 O2 -'
_chemical_formula_sum 'C8 H11 N O3'
_chemical_formula_weight 169.18
_chemical_name_systematic
;
2-Hydroxybenzenaminium acetate
;
_space_group_crystal_system monoclinic
_space_group_IT_number 14
_space_group_name_Hall '-P 2ybc'
_space_group_name_H-M_alt 'P 1 21/c 1'
_atom_sites_solution_hydrogens mixed
_atom_sites_solution_primary direct
_audit_creation_method
;
Olex2 1.5
(compiled 2021.12.09 svn.r5202d8cf for OlexSys, GUI svn.r6439)
;
_cell_angle_alpha 90
_cell_angle_beta 98.558(2)
_cell_angle_gamma 90
_cell_formula_units_Z 4
_cell_length_a 9.9150(2)
_cell_length_b 7.2523(2)
_cell_length_c 11.9573(3)
_cell_measurement_reflns_used 52927
_cell_measurement_temperature 100(2)
_cell_measurement_theta_max 33.0
_cell_measurement_theta_min 3.3
_cell_volume 850.23(4)
_computing_cell_refinement
;
CrysAlis PRO (Rigaku OD, 2018)
;
_computing_data_collection
;
CrysAlis PRO (Rigaku OD, 2018)
;
_computing_data_reduction
;
CrysAlis PRO (Rigaku OD, 2018)
;
_computing_molecular_graphics
;
<i>OLEX2</i> (Dolomanov <i>et al.</i>,  2009)
;
_computing_publication_material
;
<i>OLEX2</i> (Dolomanov <i>et al.</i>,  2009)
;
_computing_structure_refinement
;
<i>SHELXL2018/3</i> (Sheldrick, 2015)
;
_computing_structure_solution
;
SHELXS  (Sheldrick, 2008)
;
_diffrn_ambient_temperature 100(2)
_diffrn_measured_fraction_theta_full 0.999
_diffrn_measured_fraction_theta_max 0.971
_diffrn_measurement_device 'Oxford Diffraction Xcalibur Sapphire2 CCD'
_diffrn_measurement_method '\f and \w'
_diffrn_radiation_type MoK\a
_diffrn_radiation_wavelength 0.71073
_diffrn_reflns_av_R_equivalents 0.0381
_diffrn_reflns_av_unetI/netI 0.0131
_diffrn_reflns_limit_h_max 15
_diffrn_reflns_limit_h_min -15
_diffrn_reflns_limit_k_max 11
_diffrn_reflns_limit_k_min -11
_diffrn_reflns_limit_l_max 18
_diffrn_reflns_limit_l_min -17
_diffrn_reflns_number 52913
_diffrn_reflns_theta_full 25.242
_diffrn_reflns_theta_max 32.976
_diffrn_reflns_theta_min 3.295
_exptl_absorpt_coefficient_mu 0.102
_exptl_absorpt_correction_T_max 0.991
_exptl_absorpt_correction_T_min 0.966
_exptl_absorpt_correction_type integration
_exptl_absorpt_process_details
;
(ABSORB; DeTitta, 1985)
;
_exptl_crystal_colour yellow
_exptl_crystal_density_diffrn 1.322
_exptl_crystal_description prism
_exptl_crystal_F_000 360
_exptl_crystal_size_max 0.1
_exptl_crystal_size_mid 0.1
_exptl_crystal_size_min 0.08
_refine_diff_density_max 0.485
_refine_diff_density_min -0.269
_refine_ls_extinction_method none
_refine_ls_goodness_of_fit_ref 1.046
_refine_ls_hydrogen_treatment mixed
_refine_ls_matrix_type full
_refine_ls_number_parameters 122
_refine_ls_number_reflns 3105
_refine_ls_number_restraints 0
_refine_ls_restrained_S_all 1.046
_refine_ls_R_factor_all 0.0431
_refine_ls_R_factor_gt 0.0375
_refine_ls_shift/su_max 0.001
_refine_ls_shift/su_mean 0.000
_refine_ls_structure_factor_coef Fsqd
_refine_ls_weighting_details 'w=1/[\s^2^(Fo^2^)+(0.0542P)^2^+0.3200P] where P=(Fo^2^+2Fc^2^)/3'
_refine_ls_weighting_scheme calc
_refine_ls_wR_factor_gt 0.1029
_refine_ls_wR_factor_ref 0.1087
_reflns_number_gt 2736
_reflns_number_total 3105
_reflns_threshold_expression 'I > 2\s(I)'
_cod_data_source_file vm4050sup1.cif
_cod_data_source_block I
_cod_database_code 1566307
_shelx_space_group_comment
;
The symmetry employed for this shelxl refinement is uniquely defined
by the following loop, which should always be used as a source of
symmetry information in preference to the above space-group names.
They are only intended as comments.
;

loop_
_space_group_symop_operation_xyz
'x, y, z'
'-x, y+1/2, -z+1/2'
'-x, -y, -z'
'x, -y-1/2, z-1/2'

loop_
_atom_site_type_symbol
_atom_site_label
_atom_site_fract_x
_atom_site_fract_y
_atom_site_fract_z
_atom_site_U_iso_or_equiv
_atom_site_adp_type
_atom_site_calc_flag
_atom_site_occupancy
_atom_site_disorder_assembly
_atom_site_disorder_group
O O1 0.12872(6) 0.83288(9) 0.65994(5) 0.01629(13) Uani d 1 . .
H H1 0.1381(14) 0.928(2) 0.6142(12) 0.024 Uiso d 1 . .
O O2 0.09592(7) 0.29888(8) 0.65411(5) 0.01686(13) Uani d 1 . .
O O3 0.15033(7) 0.10731(8) 0.52349(5) 0.01664(13) Uani d 1 . .
N N1 0.12133(7) 0.56570(9) 0.81635(5) 0.01242(13) Uani d 1 . .
H H1A 0.1133(12) 0.4870(19) 0.7543(10) 0.015 Uiso d 1 . .
H H1B 0.0461(12) 0.6407(18) 0.8160(10) 0.015 Uiso d 1 . .
H H1C 0.1280(12) 0.4909(18) 0.8806(10) 0.015 Uiso d 1 . .
C C3 0.35594(9) 0.93249(12) 0.74235(7) 0.01774(16) Uani d 1 . .
H H3 0.358215 1.025256 0.686567 0.021 Uiso calc 1 . .
C C5 0.46510(9) 0.77468(13) 0.90970(8) 0.01994(17) Uani d 1 . .
H H5 0.540747 0.760726 0.967953 0.024 Uiso calc 1 . .
C C4 0.46648(9) 0.91021(13) 0.82754(8) 0.02042(17) Uani d 1 . .
H H4 0.543738 0.988327 0.829677 0.025 Uiso calc 1 . .
C C2 0.24139(8) 0.81883(11) 0.73847(6) 0.01328(14) Uani d 1 . .
C C6 0.35205(8) 0.65957(12) 0.90596(7) 0.01606(15) Uani d 1 . .
H H6 0.350402 0.566114 0.961414 0.019 Uiso calc 1 . .
C C1 0.24197(8) 0.68208(10) 0.82091(6) 0.01217(14) Uani d 1 . .
C C8 0.13683(8) 0.26870(11) 0.56096(6) 0.01288(14) Uani d 1 . .
C C7 0.16938(9) 0.42886(12) 0.48900(8) 0.01940(16) Uani d 1 . .
H H7A 0.096016 0.443787 0.425025 0.029 Uiso calc 1 . .
H H7B 0.255531 0.405118 0.460661 0.029 Uiso calc 1 . .
H H7C 0.177717 0.541719 0.534587 0.029 Uiso calc 1 . .

loop_
_atom_site_aniso_label
_atom_site_aniso_U_11
_atom_site_aniso_U_22
_atom_site_aniso_U_33
_atom_site_aniso_U_12
_atom_site_aniso_U_13
_atom_site_aniso_U_23
O1 0.0172(3) 0.0157(3) 0.0153(3) -0.0014(2) 0.0001(2) 0.0046(2)
O2 0.0220(3) 0.0142(3) 0.0157(3) -0.0024(2) 0.0073(2) -0.0030(2)
O3 0.0255(3) 0.0124(3) 0.0124(2) 0.0019(2) 0.0041(2) -0.00051(19)
N1 0.0147(3) 0.0109(3) 0.0120(3) -0.0006(2) 0.0030(2) 0.0005(2)
C3 0.0180(3) 0.0161(3) 0.0198(4) -0.0030(3) 0.0053(3) 0.0024(3)
C5 0.0150(3) 0.0222(4) 0.0217(4) -0.0007(3) -0.0003(3) 0.0001(3)
C4 0.0154(3) 0.0212(4) 0.0248(4) -0.0040(3) 0.0036(3) 0.0000(3)
C2 0.0149(3) 0.0121(3) 0.0131(3) 0.0002(2) 0.0032(2) 0.0005(2)
C6 0.0162(3) 0.0160(3) 0.0157(3) 0.0013(3) 0.0015(3) 0.0011(3)
C1 0.0133(3) 0.0110(3) 0.0126(3) -0.0001(2) 0.0033(2) 0.0000(2)
C8 0.0128(3) 0.0123(3) 0.0135(3) 0.0001(2) 0.0019(2) 0.0007(2)
C7 0.0213(4) 0.0154(3) 0.0229(4) 0.0008(3) 0.0078(3) 0.0063(3)

loop_
_atom_type_symbol
_atom_type_description
_atom_type_scat_dispersion_real
_atom_type_scat_dispersion_imag
_atom_type_scat_source
C C 0.0033 0.0016 'International Tables Vol C Tables 4.2.6.8 and 6.1.1.4'
H H 0.0000 0.0000 'International Tables Vol C Tables 4.2.6.8 and 6.1.1.4'
N N 0.0061 0.0033 'International Tables Vol C Tables 4.2.6.8 and 6.1.1.4'
O O 0.0106 0.0060 'International Tables Vol C Tables 4.2.6.8 and 6.1.1.4'

loop_
_geom_angle_atom_site_label_1
_geom_angle_atom_site_label_2
_geom_angle_atom_site_label_3
_geom_angle_site_symmetry_1
_geom_angle_site_symmetry_3
_geom_angle
_geom_angle_publ_flag
C2 O1 H1 . . 109.4(9) ?
H1A N1 H1B . . 112.7(11) ?
H1A N1 H1C . . 106.7(11) ?
H1B N1 H1C . . 107.7(10) ?
C1 N1 H1A . . 110.9(8) ?
C1 N1 H1B . . 108.5(8) ?
C1 N1 H1C . . 110.3(7) ?
C4 C3 H3 . . 119.9 ?
C4 C3 C2 . . 120.24(8) ?
C2 C3 H3 . . 119.9 ?
C4 C5 H5 . . 120.2 ?
C4 C5 C6 . . 119.55(8) ?
C6 C5 H5 . . 120.2 ?
C3 C4 C5 . . 120.66(8) ?
C3 C4 H4 . . 119.7 ?
C5 C4 H4 . . 119.7 ?
O1 C2 C3 . . 124.17(7) ?
O1 C2 C1 . . 117.36(7) ?
C1 C2 C3 . . 118.48(7) ?
C5 C6 H6 . . 120.2 ?
C1 C6 C5 . . 119.66(8) ?
C1 C6 H6 . . 120.2 ?
C2 C1 N1 . . 117.84(7) ?
C6 C1 N1 . . 120.74(7) ?
C6 C1 C2 . . 121.40(7) ?
O2 C8 O3 . . 122.53(7) ?
O2 C8 C7 . . 119.65(7) ?
O3 C8 C7 . . 117.81(7) ?
C8 C7 H7A . . 109.5 ?
C8 C7 H7B . . 109.5 ?
C8 C7 H7C . . 109.5 ?
H7A C7 H7B . . 109.5 ?
H7A C7 H7C . . 109.5 ?
H7B C7 H7C . . 109.5 ?

loop_
_geom_bond_atom_site_label_1
_geom_bond_atom_site_label_2
_geom_bond_site_symmetry_2
_geom_bond_distance
_geom_bond_publ_flag
O1 H1 . 0.892(14) ?
O1 C2 . 1.3520(9) ?
O2 C8 . 1.2600(9) ?
O3 C8 . 1.2675(9) ?
N1 H1A . 0.930(13) ?
N1 H1B . 0.922(13) ?
N1 H1C . 0.935(12) ?
N1 C1 . 1.4583(10) ?
C3 H3 . 0.9500 ?
C3 C4 . 1.3903(12) ?
C3 C2 . 1.3985(11) ?
C5 H5 . 0.9500 ?
C5 C4 . 1.3912(13) ?
C5 C6 . 1.3930(12) ?
C4 H4 . 0.9500 ?
C2 C1 . 1.3978(11) ?
C6 H6 . 0.9500 ?
C6 C1 . 1.3863(11) ?
C8 C7 . 1.5087(11) ?
C7 H7A . 0.9800 ?
C7 H7B . 0.9800 ?
C7 H7C . 0.9800 ?

loop_
_geom_hbond_atom_site_label_D
_geom_hbond_atom_site_label_H
_geom_hbond_atom_site_label_A
_geom_hbond_site_symmetry_A
_geom_hbond_distance_DH
_geom_hbond_distance_HA
_geom_hbond_distance_DA
_geom_hbond_angle_DHA
_geom_hbond_publ_flag
O1 H1 O3 1_565 0.894(14) 1.709(14) 2.6025(9) 177.8(16) yes
N1 H1A O2 . 0.930(13) 1.807(13) 2.7251(9) 168.7(12) yes
N1 H1B O2 2_556 0.923(12) 1.891(12) 2.8019(9) 168.8(11) yes
N1 H1C O3 4_566 0.935(12) 1.834(12) 2.7531(8) 167.2(12) yes
C6 H6 O3 4_566 0.95 2.55 3.2493(11) 131 yes

loop_
_geom_torsion_atom_site_label_1
_geom_torsion_atom_site_label_2
_geom_torsion_atom_site_label_3
_geom_torsion_atom_site_label_4
_geom_torsion_site_symmetry_1
_geom_torsion_site_symmetry_2
_geom_torsion_site_symmetry_3
_geom_torsion_site_symmetry_4
_geom_torsion
_geom_torsion_publ_flag
O1 C2 C1 N1 . . . . -0.22(10) ?
O1 C2 C1 C6 . . . . -178.85(7) ?
C3 C2 C1 N1 . . . . 179.48(7) ?
C3 C2 C1 C6 . . . . 0.85(12) ?
C5 C6 C1 N1 . . . . -178.83(7) ?
C5 C6 C1 C2 . . . . -0.24(12) ?
C4 C3 C2 O1 . . . . 178.84(8) ?
C4 C3 C2 C1 . . . . -0.83(12) ?
C4 C5 C6 C1 . . . . -0.39(13) ?
C2 C3 C4 C5 . . . . 0.22(13) ?
C6 C5 C4 C3 . . . . 0.40(14) ?

_cod_database_fobs_code 1566307
